data_7064377
loop_
_publ_author_name
Dheeraj,
'Rana, Lata'
'Mahiya, Kuldeep'

_publ_section_title
;
 Synthesis of reduced graphene oxide-based catalytic complexes for
 benzylamine--o-phenylenediamine oxidative coupling
;
_journal_issue 17
_journal_name_full 'New Journal of Chemistry'
_journal_page_first 7247
_journal_page_last 7258
_journal_paper_doi 10.1039/D6NJ01022A
_journal_volume 50
_journal_year 2026
_chemical_formula_moiety 'C16 H16 Mo N2 O8, H2 O'
_chemical_formula_sum 'C16 H18 Mo N2 O9'
_chemical_formula_weight 478.26
_space_group_crystal_system monoclinic
_space_group_IT_number 14
_space_group_name_Hall '-P 2yn'
_space_group_name_H-M_alt 'P 1 21/n 1'
_atom_sites_solution_hydrogens mixed
_atom_sites_solution_primary dual
_audit_creation_date 2024-12-27
_audit_creation_method
;
Olex2 1.5
(compiled 2024.02.16 svn.r378c4104 for OlexSys, GUI svn.r6928)
;
_audit_update_record
;
2025-11-13 deposited with the CCDC.	2026-03-31 downloaded from the CCDC.
;
_cell_angle_alpha 90
_cell_angle_beta 105.6990(10)
_cell_angle_gamma 90
_cell_formula_units_Z 4
_cell_length_a 12.3289(5)
_cell_length_b 11.9065(4)
_cell_length_c 12.6831(4)
_cell_measurement_reflns_used 9944
_cell_measurement_temperature 100.00
_cell_measurement_theta_max 30.48
_cell_measurement_theta_min 2.42
_cell_volume 1792.35(11)
_computing_cell_refinement 'SAINT V8.40B (?, 2016)'
_computing_data_reduction 'SAINT V8.40B (?, 2016)'
_computing_molecular_graphics 'Olex2 1.5 (Dolomanov et al., 2009)'
_computing_publication_material 'Olex2 1.5 (Dolomanov et al., 2009)'
_computing_structure_refinement 'SHELXL 2019/3 (Sheldrick, 2015)'
_computing_structure_solution 'SHELXT 2018/2 (Sheldrick, 2018)'
_diffrn_ambient_temperature 100.00
_diffrn_measured_fraction_theta_full 0.994
_diffrn_measured_fraction_theta_max 0.877
_diffrn_measurement_device_type 'Bruker APEX-II CCD'
_diffrn_measurement_method '\f and \w scans'
_diffrn_radiation_type MoK\a
_diffrn_radiation_wavelength 0.71073
_diffrn_reflns_av_R_equivalents 0.0344
_diffrn_reflns_av_unetI/netI 0.0258
_diffrn_reflns_Laue_measured_fraction_full 0.994
_diffrn_reflns_Laue_measured_fraction_max 0.877
_diffrn_reflns_limit_h_max 15
_diffrn_reflns_limit_h_min -17
_diffrn_reflns_limit_k_max 15
_diffrn_reflns_limit_k_min -15
_diffrn_reflns_limit_l_max 18
_diffrn_reflns_limit_l_min -17
_diffrn_reflns_number 35349
_diffrn_reflns_point_group_measured_fraction_full 0.994
_diffrn_reflns_point_group_measured_fraction_max 0.877
_diffrn_reflns_theta_full 25.242
_diffrn_reflns_theta_max 30.479
_diffrn_reflns_theta_min 2.423
_diffrn_source_current 1.39
_diffrn_source_power 0.0695
_diffrn_source_voltage 50.0
_diffrn_standards_number 0
_exptl_absorpt_coefficient_mu 0.787
_exptl_absorpt_correction_T_max 0.9305
_exptl_absorpt_correction_T_min 0.8311
_exptl_absorpt_correction_type numerical
_exptl_absorpt_process_details
;
SADABS-2016/2 (Bruker,2016/2) was used for absorption correction.
wR2(int) was 0.1107 before and 0.0507 after correction.
The Ratio of minimum to maximum transmission is 0.8932.
The \l/2 correction factor is Not present.
;
_exptl_crystal_colour 'metallic light orange'
_exptl_crystal_colour_lustre metallic
_exptl_crystal_colour_modifier light
_exptl_crystal_colour_primary orange
_exptl_crystal_density_diffrn 1.772
_exptl_crystal_description block
_exptl_crystal_F_000 968
_exptl_crystal_size_max 0.288
_exptl_crystal_size_mid 0.215
_exptl_crystal_size_min 0.134
_refine_diff_density_max 0.454
_refine_diff_density_min -0.625
_refine_diff_density_rms 0.078
_refine_ls_extinction_method none
_refine_ls_goodness_of_fit_ref 1.088
_refine_ls_hydrogen_treatment mixed
_refine_ls_matrix_type full
_refine_ls_number_parameters 274
_refine_ls_number_reflns 4784
_refine_ls_number_restraints 5
_refine_ls_restrained_S_all 1.089
_refine_ls_R_factor_all 0.0251
_refine_ls_R_factor_gt 0.0238
_refine_ls_shift/su_max 0.002
_refine_ls_shift/su_mean 0.000
_refine_ls_structure_factor_coef Fsqd
_refine_ls_weighting_details 'w=1/[\s^2^(Fo^2^)+(0.0345P)^2^+0.9482P] where P=(Fo^2^+2Fc^2^)/3'
_refine_ls_weighting_scheme calc
_refine_ls_wR_factor_gt 0.0657
_refine_ls_wR_factor_ref 0.0667
_reflns_Friedel_coverage 0.000
_reflns_number_gt 4518
_reflns_number_total 4784
_reflns_threshold_expression 'I > 2\s(I)'
_cod_data_source_file d6nj01022a2.cif
_cod_data_source_block mrm_lr_s_1470_0m
_cod_depositor_comments 'Adding full bibliography for 7064377--7064378.cif.'
_cod_database_code 7064377
_shelx_shelxl_version_number 2019/3
_shelx_space_group_comment
;
The symmetry employed for this shelxl refinement is uniquely defined
by the following loop, which should always be used as a source of
symmetry information in preference to the above space-group names.
They are only intended as comments.
;
_shelx_estimated_absorpt_t_max 0.902
_shelx_estimated_absorpt_t_min 0.805
_olex2_refinement_description
;
1. Fixed Uiso
 At 1.2 times of:
  All C(H) groups
 At 1.5 times of:
  All C(H,H,H) groups, All O(H) groups
2. Restrained distances
 O6-H6
 0.85 with sigma of 0.02
 O5-H5A = O5-H5B
 0.85 with sigma of 0.02
 O9-H9A = O9-H9B
 0.85 with sigma of 0.02
3.a Aromatic/amide H refined with riding coordinates:
 C3(H3), C7(H7), C10(H10), C12(H12), C13(H13), C14(H14), C15(H15)
3.b Idealised Me refined as rotating group:
 C1(H1A,H1B,H1C), C2(H2A,H2B,H2C)
;
_olex2_submission_special_instructions 'No special instructions were received'

loop_
_space_group_symop_operation_xyz
'x, y, z'
'-x+1/2, y+1/2, -z+1/2'
'-x, -y, -z'
'x-1/2, -y-1/2, z-1/2'

loop_
_atom_site_label
_atom_site_type_symbol
_atom_site_fract_x
_atom_site_fract_y
_atom_site_fract_z
_atom_site_U_iso_or_equiv
_atom_site_adp_type
_atom_site_occupancy
_atom_site_site_symmetry_order
_atom_site_calc_flag
_atom_site_refinement_flags_posn
_atom_site_refinement_flags_adp
_atom_site_refinement_flags_occupancy
_atom_site_disorder_assembly
_atom_site_disorder_group
Mo1 Mo 0.65992(2) 0.25466(2) 0.51572(2) 0.01066(5) Uani 1 1 d . . . . .
O1 O 0.73513(8) 0.40352(8) 0.50831(8) 0.01435(18) Uani 1 1 d . . . . .
O2 O 0.53294(8) 0.16892(8) 0.53297(7) 0.01401(18) Uani 1 1 d . . . . .
O3 O 0.69275(8) 0.19259(8) 0.40725(8) 0.01595(19) Uani 1 1 d . . . . .
O4 O 0.75768(8) 0.20639(8) 0.62940(8) 0.0173(2) Uani 1 1 d . . . . .
O5 O 0.52269(8) 0.33943(8) 0.37623(8) 0.01520(19) Uani 1 1 d D . . . .
H5A H 0.5274(16) 0.3473(17) 0.3148(12) 0.023 Uiso 1 1 d D U . . .
H5B H 0.4774(16) 0.3884(16) 0.3853(17) 0.031(5) Uiso 1 1 d D . . . .
O6 O 0.94798(9) 0.88649(8) 0.52930(8) 0.0181(2) Uani 1 1 d D . . . .
H6 H 0.939(2) 0.9358(17) 0.5708(17) 0.044(6) Uiso 1 1 d D . . . .
O7 O 0.99049(9) 0.70656(9) 0.43114(9) 0.0205(2) Uani 1 1 d . . . . .
O8 O 0.78821(8) 0.89623(8) 0.63458(8) 0.01551(19) Uani 1 1 d . . . . .
N1 N 0.58108(9) 0.38371(9) 0.60054(8) 0.0115(2) Uani 1 1 d . . . . .
N2 N 0.62127(9) 0.49343(9) 0.59857(8) 0.0118(2) Uani 1 1 d . . . . .
C1 C 0.98879(12) 0.62783(13) 0.34561(11) 0.0188(3) Uani 1 1 d . . . . .
H1A H 0.914267 0.628384 0.292739 0.028 Uiso 1 1 calc R U . . .
H1B H 1.004919 0.552438 0.376925 0.028 Uiso 1 1 calc R U . . .
H1C H 1.046017 0.648701 0.308518 0.028 Uiso 1 1 calc R U . . .
C2 C 0.69249(11) 0.90974(12) 0.67713(11) 0.0154(2) Uani 1 1 d . . . . .
H2A H 0.624087 0.887129 0.621429 0.023 Uiso 1 1 calc R U . . .
H2B H 0.686117 0.988630 0.696669 0.023 Uiso 1 1 calc R U . . .
H2C H 0.701829 0.862701 0.742388 0.023 Uiso 1 1 calc R U . . .
C3 C 0.74314(11) 0.69662(11) 0.59825(10) 0.0128(2) Uani 1 1 d . . . . .
H3 H 0.688492 0.695949 0.638599 0.015 Uiso 1 1 calc R U . . .
C4 C 0.80273(11) 0.79406(11) 0.59128(10) 0.0128(2) Uani 1 1 d . . . . .
C5 C 0.88665(11) 0.79357(11) 0.53602(10) 0.0138(2) Uani 1 1 d . . . . .
C6 C 0.90747(11) 0.69608(12) 0.48355(10) 0.0144(2) Uani 1 1 d . . . . .
C7 C 0.84587(10) 0.59910(12) 0.48630(10) 0.0137(3) Uani 1 1 d . . . . .
H7 H 0.858654 0.533440 0.448825 0.016 Uiso 1 1 calc R U . . .
C8 C 0.76461(11) 0.59921(11) 0.54503(10) 0.0125(2) Uani 1 1 d . . . . .
C9 C 0.70319(10) 0.49448(11) 0.55101(10) 0.0120(2) Uani 1 1 d . . . . .
C10 C 0.50947(11) 0.36885(11) 0.65743(10) 0.0128(2) Uani 1 1 d . . . . .
H10 H 0.491895 0.431143 0.696622 0.015 Uiso 1 1 calc R U . . .
C11 C 0.45488(12) 0.26322(11) 0.66470(11) 0.0129(3) Uani 1 1 d . . . . .
C12 C 0.38114(14) 0.25747(11) 0.73224(12) 0.0159(3) Uani 1 1 d . . . . .
H12 H 0.373544 0.320755 0.775302 0.019 Uiso 1 1 calc R U . . .
C13 C 0.31971(12) 0.16146(12) 0.73693(11) 0.0190(3) Uani 1 1 d . . . . .
H13 H 0.270180 0.158559 0.782682 0.023 Uiso 1 1 calc R U . . .
C14 C 0.33141(12) 0.06873(12) 0.67351(11) 0.0173(3) Uani 1 1 d . . . . .
H14 H 0.288148 0.003042 0.675125 0.021 Uiso 1 1 calc R U . . .
C15 C 0.40534(11) 0.07104(11) 0.60809(11) 0.0149(2) Uani 1 1 d . . . . .
H15 H 0.413820 0.006580 0.566906 0.018 Uiso 1 1 calc R U . . .
C16 C 0.46723(11) 0.16820(11) 0.60288(10) 0.0124(2) Uani 1 1 d . . . . .
O9 O 0.96049(9) 1.07953(9) 0.65347(8) 0.0175(2) Uani 1 1 d D . . . .
H9A H 0.8985(14) 1.1078(18) 0.6495(17) 0.031(5) Uiso 1 1 d D . . . .
H9B H 0.992(2) 1.114(2) 0.6144(19) 0.052(7) Uiso 1 1 d D . . . .

loop_
_atom_site_aniso_label
_atom_site_aniso_U_11
_atom_site_aniso_U_22
_atom_site_aniso_U_33
_atom_site_aniso_U_23
_atom_site_aniso_U_13
_atom_site_aniso_U_12
Mo1 0.01245(8) 0.00760(8) 0.01279(7) -0.00118(3) 0.00490(5) -0.00045(3)
O1 0.0158(4) 0.0093(4) 0.0201(4) -0.0019(3) 0.0085(4) -0.0016(3)
O2 0.0171(5) 0.0100(4) 0.0166(4) -0.0020(3) 0.0076(3) -0.0026(3)
O3 0.0186(5) 0.0124(5) 0.0189(4) -0.0022(4) 0.0085(4) -0.0011(4)
O4 0.0192(5) 0.0133(5) 0.0186(4) -0.0002(4) 0.0038(4) 0.0011(4)
O5 0.0181(5) 0.0155(5) 0.0132(4) 0.0009(3) 0.0063(4) 0.0038(4)
O6 0.0233(5) 0.0116(5) 0.0241(5) -0.0040(4) 0.0143(4) -0.0065(4)
O7 0.0233(5) 0.0177(5) 0.0265(5) -0.0061(4) 0.0170(4) -0.0066(4)
O8 0.0183(5) 0.0105(5) 0.0202(4) -0.0036(4) 0.0095(4) -0.0034(3)
N1 0.0139(5) 0.0077(5) 0.0122(5) -0.0004(4) 0.0023(4) -0.0017(4)
N2 0.0138(5) 0.0074(5) 0.0143(5) -0.0004(4) 0.0037(4) -0.0021(4)
C1 0.0223(7) 0.0179(7) 0.0190(6) -0.0025(5) 0.0103(5) -0.0007(5)
C2 0.0165(6) 0.0148(6) 0.0157(6) -0.0024(5) 0.0059(5) -0.0008(5)
C3 0.0141(6) 0.0113(6) 0.0141(5) -0.0003(4) 0.0056(5) -0.0019(5)
C4 0.0155(6) 0.0096(6) 0.0130(5) -0.0008(4) 0.0034(5) -0.0012(5)
C5 0.0152(6) 0.0114(7) 0.0152(5) 0.0003(5) 0.0049(5) -0.0031(5)
C6 0.0144(6) 0.0144(7) 0.0159(6) 0.0009(5) 0.0065(5) -0.0006(5)
C7 0.0143(6) 0.0118(7) 0.0155(6) -0.0003(4) 0.0050(5) 0.0000(4)
C8 0.0135(6) 0.0108(6) 0.0127(5) 0.0009(4) 0.0029(4) -0.0009(4)
C9 0.0133(6) 0.0102(6) 0.0116(5) -0.0001(4) 0.0016(4) -0.0006(4)
C10 0.0151(6) 0.0104(6) 0.0129(5) -0.0010(4) 0.0038(4) -0.0002(5)
C11 0.0145(6) 0.0114(6) 0.0128(6) 0.0006(4) 0.0039(5) -0.0015(4)
C12 0.0199(7) 0.0134(7) 0.0166(7) -0.0017(4) 0.0089(6) -0.0008(5)
C13 0.0214(7) 0.0179(7) 0.0210(6) 0.0010(5) 0.0114(5) -0.0021(5)
C14 0.0187(6) 0.0131(7) 0.0212(6) 0.0024(5) 0.0072(5) -0.0037(5)
C15 0.0179(6) 0.0101(6) 0.0169(6) 0.0000(5) 0.0051(5) -0.0013(5)
C16 0.0121(6) 0.0129(6) 0.0121(5) 0.0015(4) 0.0033(4) 0.0000(4)
O9 0.0196(5) 0.0145(5) 0.0210(5) 0.0016(4) 0.0103(4) -0.0003(4)

loop_
_atom_type_symbol
_atom_type_description
_atom_type_scat_dispersion_real
_atom_type_scat_dispersion_imag
_atom_type_scat_source
C C 0.0033 0.0016 'International Tables Vol C Tables 4.2.6.8 and 6.1.1.4'
H H 0.0000 0.0000 'International Tables Vol C Tables 4.2.6.8 and 6.1.1.4'
N N 0.0061 0.0033 'International Tables Vol C Tables 4.2.6.8 and 6.1.1.4'
O O 0.0106 0.0060 'International Tables Vol C Tables 4.2.6.8 and 6.1.1.4'
Mo Mo -1.6832 0.6857 'International Tables Vol C Tables 4.2.6.8 and 6.1.1.4'

loop_
_geom_angle_atom_site_label_1
_geom_angle_atom_site_label_2
_geom_angle_atom_site_label_3
_geom_angle
_geom_angle_site_symmetry_1
_geom_angle_site_symmetry_3
_geom_angle_publ_flag
O1 Mo1 O5 80.31(4) . . ?
O1 Mo1 N1 71.60(4) . . ?
O2 Mo1 O1 150.27(4) . . ?
O2 Mo1 O5 82.54(4) . . ?
O2 Mo1 N1 80.67(4) . . ?
O3 Mo1 O1 97.53(4) . . ?
O3 Mo1 O2 103.84(4) . . ?
O3 Mo1 O4 105.54(5) . . ?
O3 Mo1 O5 81.76(4) . . ?
O3 Mo1 N1 155.91(4) . . ?
O4 Mo1 O1 96.13(4) . . ?
O4 Mo1 O2 97.76(4) . . ?
O4 Mo1 O5 172.32(4) . . ?
O4 Mo1 N1 97.12(4) . . ?
N1 Mo1 O5 75.32(4) . . ?
C9 O1 Mo1 120.75(8) . . ?
C16 O2 Mo1 136.49(8) . . ?
Mo1 O5 H5A 124.2(14) . . ?
Mo1 O5 H5B 125.1(14) . . ?
H5A O5 H5B 106(2) . . ?
C5 O6 H6 111.6(17) . . ?
C6 O7 C1 116.71(11) . . ?
C4 O8 C2 117.52(10) . . ?
N2 N1 Mo1 115.43(8) . . ?
C10 N1 Mo1 128.55(9) . . ?
C10 N1 N2 115.82(11) . . ?
C9 N2 N1 109.76(10) . . ?
O7 C1 H1A 109.5 . . ?
O7 C1 H1B 109.5 . . ?
O7 C1 H1C 109.5 . . ?
H1A C1 H1B 109.5 . . ?
H1A C1 H1C 109.5 . . ?
H1B C1 H1C 109.5 . . ?
O8 C2 H2A 109.5 . . ?
O8 C2 H2B 109.5 . . ?
O8 C2 H2C 109.5 . . ?
H2A C2 H2B 109.5 . . ?
H2A C2 H2C 109.5 . . ?
H2B C2 H2C 109.5 . . ?
C4 C3 H3 120.4 . . ?
C4 C3 C8 119.22(12) . . ?
C8 C3 H3 120.4 . . ?
O8 C4 C3 126.10(12) . . ?
O8 C4 C5 113.60(11) . . ?
C3 C4 C5 120.30(12) . . ?
O6 C5 C4 121.95(12) . . ?
O6 C5 C6 118.09(12) . . ?
C6 C5 C4 119.94(12) . . ?
O7 C6 C5 114.45(12) . . ?
O7 C6 C7 125.06(12) . . ?
C7 C6 C5 120.49(12) . . ?
C6 C7 H7 120.4 . . ?
C6 C7 C8 119.19(12) . . ?
C8 C7 H7 120.4 . . ?
C3 C8 C9 120.61(11) . . ?
C7 C8 C3 120.78(12) . . ?
C7 C8 C9 118.60(12) . . ?
O1 C9 C8 117.39(11) . . ?
N2 C9 O1 122.35(12) . . ?
N2 C9 C8 120.25(11) . . ?
N1 C10 H10 118.1 . . ?
N1 C10 C11 123.76(12) . . ?
C11 C10 H10 118.1 . . ?
C12 C11 C10 118.07(12) . . ?
C16 C11 C10 122.88(12) . . ?
C16 C11 C12 118.96(12) . . ?
C11 C12 H12 119.4 . . ?
C13 C12 C11 121.18(13) . . ?
C13 C12 H12 119.4 . . ?
C12 C13 H13 120.5 . . ?
C12 C13 C14 119.09(13) . . ?
C14 C13 H13 120.5 . . ?
C13 C14 H14 119.5 . . ?
C15 C14 C13 121.01(13) . . ?
C15 C14 H14 119.5 . . ?
C14 C15 H15 120.0 . . ?
C14 C15 C16 119.99(12) . . ?
C16 C15 H15 120.0 . . ?
O2 C16 C11 122.27(12) . . ?
O2 C16 C15 117.89(11) . . ?
C15 C16 C11 119.75(12) . . ?
H9A O9 H9B 110(2) . . ?

loop_
_geom_bond_atom_site_label_1
_geom_bond_atom_site_label_2
_geom_bond_distance
_geom_bond_site_symmetry_2
_geom_bond_publ_flag
Mo1 O1 2.0143(9) . ?
Mo1 O2 1.9302(9) . ?
Mo1 O3 1.7042(9) . ?
Mo1 O4 1.7092(10) . ?
Mo1 O5 2.3219(10) . ?
Mo1 N1 2.2425(11) . ?
O1 C9 1.3179(16) . ?
O2 C16 1.3533(15) . ?
O5 H5A 0.802(14) . ?
O5 H5B 0.837(15) . ?
O6 H6 0.817(16) . ?
O6 C5 1.3557(16) . ?
O7 C1 1.4296(17) . ?
O7 C6 1.3686(16) . ?
O8 C2 1.4334(16) . ?
O8 C4 1.3663(16) . ?
N1 N2 1.3998(15) . ?
N1 C10 1.2946(16) . ?
N2 C9 1.3091(16) . ?
C1 H1A 0.9800 . ?
C1 H1B 0.9800 . ?
C1 H1C 0.9800 . ?
C2 H2A 0.9800 . ?
C2 H2B 0.9800 . ?
C2 H2C 0.9800 . ?
C3 H3 0.9500 . ?
C3 C4 1.3887(18) . ?
C3 C8 1.4028(18) . ?
C4 C5 1.3979(18) . ?
C5 C6 1.3960(19) . ?
C6 C7 1.3877(19) . ?
C7 H7 0.9500 . ?
C7 C8 1.4008(17) . ?
C8 C9 1.4714(18) . ?
C10 H10 0.9500 . ?
C10 C11 1.4411(18) . ?
C11 C12 1.409(2) . ?
C11 C16 1.4081(18) . ?
C12 H12 0.9500 . ?
C12 C13 1.381(2) . ?
C13 H13 0.9500 . ?
C13 C14 1.396(2) . ?
C14 H14 0.9500 . ?
C14 C15 1.3888(19) . ?
C15 H15 0.9500 . ?
C15 C16 1.3971(18) . ?
O9 H9A 0.824(15) . ?
O9 H9B 0.818(17) . ?

loop_
_geom_hbond_atom_site_label_D
_geom_hbond_atom_site_label_H
_geom_hbond_atom_site_label_A
_geom_hbond_distance_DH
_geom_hbond_distance_HA
_geom_hbond_distance_DA
_geom_hbond_angle_DHA
_geom_hbond_site_symmetry_A
_geom_hbond_publ_flag
O5 H5A O9 0.802(14) 2.171(16) 2.8860(14) 148.6(18) 4_575 yes
O5 H5B N2 0.837(15) 1.906(16) 2.7422(15) 176(2) 3_666 yes
O6 H6 O9 0.817(16) 1.986(17) 2.7667(14) 160(2) . yes
O9 H9A O4 0.824(15) 2.054(16) 2.8659(14) 168(2) 1_565 yes
O9 H9B O6 0.818(17) 2.15(2) 2.8682(14) 147(2) 3_776 yes
O9 H9B O7 0.818(17) 2.24(2) 2.8904(15) 137(2) 3_776 yes

loop_
_geom_torsion_atom_site_label_1
_geom_torsion_atom_site_label_2
_geom_torsion_atom_site_label_3
_geom_torsion_atom_site_label_4
_geom_torsion
_geom_torsion_site_symmetry_1
_geom_torsion_site_symmetry_2
_geom_torsion_site_symmetry_3
_geom_torsion_site_symmetry_4
_geom_torsion_publ_flag
Mo1 O1 C9 N2 -0.87(16) . . . . ?
Mo1 O1 C9 C8 178.25(8) . . . . ?
Mo1 O2 C16 C11 23.01(19) . . . . ?
Mo1 O2 C16 C15 -160.63(10) . . . . ?
Mo1 N1 N2 C9 -3.58(12) . . . . ?
Mo1 N1 C10 C11 -8.56(19) . . . . ?
O6 C5 C6 O7 0.60(18) . . . . ?
O6 C5 C6 C7 -178.95(11) . . . . ?
O7 C6 C7 C8 178.71(12) . . . . ?
O8 C4 C5 O6 1.24(18) . . . . ?
O8 C4 C5 C6 -177.26(12) . . . . ?
N1 N2 C9 O1 3.01(16) . . . . ?
N1 N2 C9 C8 -176.09(10) . . . . ?
N1 C10 C11 C12 178.09(13) . . . . ?
N1 C10 C11 C16 -5.6(2) . . . . ?
N2 N1 C10 C11 176.86(12) . . . . ?
C1 O7 C6 C5 -158.04(12) . . . . ?
C1 O7 C6 C7 21.50(19) . . . . ?
C2 O8 C4 C3 -9.87(19) . . . . ?
C2 O8 C4 C5 170.16(11) . . . . ?
C3 C4 C5 O6 -178.73(12) . . . . ?
C3 C4 C5 C6 2.76(19) . . . . ?
C3 C8 C9 O1 -173.52(11) . . . . ?
C3 C8 C9 N2 5.62(18) . . . . ?
C4 C3 C8 C7 0.67(19) . . . . ?
C4 C3 C8 C9 179.83(11) . . . . ?
C4 C5 C6 O7 179.16(12) . . . . ?
C4 C5 C6 C7 -0.4(2) . . . . ?
C5 C6 C7 C8 -1.79(19) . . . . ?
C6 C7 C8 C3 1.66(19) . . . . ?
C6 C7 C8 C9 -177.52(11) . . . . ?
C7 C8 C9 O1 5.66(17) . . . . ?
C7 C8 C9 N2 -175.20(11) . . . . ?
C8 C3 C4 O8 177.15(11) . . . . ?
C8 C3 C4 C5 -2.88(19) . . . . ?
C10 N1 N2 C9 171.73(11) . . . . ?
C10 C11 C12 C13 175.24(14) . . . . ?
C10 C11 C16 O2 1.0(2) . . . . ?
C10 C11 C16 C15 -175.33(13) . . . . ?
C11 C12 C13 C14 0.1(2) . . . . ?
C12 C11 C16 O2 177.29(13) . . . . ?
C12 C11 C16 C15 1.0(2) . . . . ?
C12 C13 C14 C15 1.4(2) . . . . ?
C13 C14 C15 C16 -1.7(2) . . . . ?
C14 C15 C16 O2 -176.02(12) . . . . ?
C14 C15 C16 C11 0.4(2) . . . . ?
C16 C11 C12 C13 -1.3(2) . . . . ?
